data_4130759
loop_
_publ_author_name
'Meng, Lingkui'
'Fujikawa, Takao'
'Kuwayama, Motonobu'
'Segawa, Yasutomo'
'Itami, Kenichiro'

_publ_section_title
;
 Thiophene-Fused \p-Systems from Diarylacetylenes and Elemental Sulfur.
;
_journal_issue 32
_journal_name_full 'Journal of the American Chemical Society'
_journal_page_first 10351
_journal_page_last 10355
_journal_paper_doi 10.1021/jacs.6b06486
_journal_volume 138
_journal_year 2016
_chemical_formula_sum 'C26 H22 S'
_chemical_formula_weight 366.49
_space_group_crystal_system monoclinic
_space_group_IT_number 5
_space_group_name_Hall 'I 2y'
_space_group_name_H-M_alt 'I 1 2 1'
_symmetry_cell_setting monoclinic
_symmetry_space_group_name_H-M 'I 1 2 1'
_atom_sites_solution_hydrogens geom
_audit_creation_method SHELXL-2014/7
_cell_angle_alpha 90
_cell_angle_beta 118.64(3)
_cell_angle_gamma 90
_cell_formula_units_Z 4
_cell_length_a 18.49(3)
_cell_length_b 6.052(7)
_cell_length_c 19.25(3)
_cell_measurement_reflns_used 463
_cell_measurement_temperature 123
_cell_measurement_theta_max 25.4
_cell_measurement_theta_min 3.2
_cell_volume 1891(5)
_computing_cell_refinement
;
Rigaku CrystalClear-SM Expert 2.1 b29
;
_computing_data_collection
;
Rigaku CrystalClear-SM Expert 2.1 b29
;
_computing_data_reduction
;
Rigaku CrystalClear-SM Expert 2.1 b29
;
_computing_molecular_graphics 'Yadokari-XG 2009 (Wakita Nemoto et al., 2009)'
_computing_publication_material 'Yadokari-XG 2009 (Wakita,Nemoto et al., 2009)'
_computing_structure_refinement 'SHELXL-2014/7 (Sheldrick, 2014)'
_computing_structure_solution SIR-97
_diffrn_ambient_temperature 123
_diffrn_detector_area_resol_mean 5.8140
_diffrn_measured_fraction_theta_full 0.990
_diffrn_measured_fraction_theta_max 0.990
_diffrn_measurement_device_type
;
Rigaku CrystalClear-SM Expert 2.1 b29
;
_diffrn_measurement_method 'profile data from \w-scans'
_diffrn_radiation_monochromator Confocal
_diffrn_radiation_type MoK\a
_diffrn_radiation_wavelength 0.71075
_diffrn_reflns_av_R_equivalents 0.2417
_diffrn_reflns_av_unetI/netI 0.2165
_diffrn_reflns_Laue_measured_fraction_full 0.990
_diffrn_reflns_Laue_measured_fraction_max 0.990
_diffrn_reflns_limit_h_max 21
_diffrn_reflns_limit_h_min -21
_diffrn_reflns_limit_k_max 7
_diffrn_reflns_limit_k_min -7
_diffrn_reflns_limit_l_max 22
_diffrn_reflns_limit_l_min -22
_diffrn_reflns_number 11537
_diffrn_reflns_point_group_measured_fraction_full 0.990
_diffrn_reflns_point_group_measured_fraction_max 0.990
_diffrn_reflns_theta_full 24.989
_diffrn_reflns_theta_max 24.989
_diffrn_reflns_theta_min 3.211
_diffrn_source 'Rotating Anode'
_exptl_absorpt_coefficient_mu 0.179
_exptl_absorpt_correction_T_max 1.000
_exptl_absorpt_correction_T_min 0.421
_exptl_absorpt_correction_type multi-scan
_exptl_absorpt_process_details 'Jacobson, R. (1998) Private communication'
_exptl_crystal_colour Colorless
_exptl_crystal_density_diffrn 1.288
_exptl_crystal_description Block
_exptl_crystal_F_000 776
_exptl_crystal_size_max 0.25
_exptl_crystal_size_mid 0.01
_exptl_crystal_size_min 0.01
_refine_diff_density_max 0.478
_refine_diff_density_min -0.577
_refine_diff_density_rms 0.107
_refine_ls_abs_structure_details
;
 Flack x determined using 488 quotients [(I+)-(I-)]/[(I+)+(I-)]
 (Parsons, Flack and Wagner, Acta Cryst. B69 (2013) 249-259).
;
_refine_ls_abs_structure_Flack -0.2(2)
_refine_ls_extinction_method none
_refine_ls_goodness_of_fit_ref 1.057
_refine_ls_matrix_type full
_refine_ls_number_parameters 272
_refine_ls_number_reflns 3277
_refine_ls_number_restraints 7
_refine_ls_restrained_S_all 1.058
_refine_ls_R_factor_all 0.1901
_refine_ls_R_factor_gt 0.0804
_refine_ls_shift/su_max 0.000
_refine_ls_shift/su_mean 0.000
_refine_ls_structure_factor_coef Fsqd
_refine_ls_weighting_details 'w=1/[\s^2^(Fo^2^)+(0.1282P)^2^] where P=(Fo^2^+2Fc^2^)/3'
_refine_ls_weighting_scheme calc
_refine_ls_wR_factor_gt 0.1847
_refine_ls_wR_factor_ref 0.2849
_reflns_Friedel_coverage 0.810
_reflns_Friedel_fraction_full 0.990
_reflns_Friedel_fraction_max 0.990
_reflns_number_gt 1650
_reflns_number_total 3277
_reflns_threshold_expression 'I > 2\s(I)'
_cod_data_source_file ja6b06486_si_002.cif
_cod_data_source_block 2a
_cod_depositor_comments
;
The following automatic conversions were performed:

data item '_exptl_absorpt_correction_type' value 'Multi-scan' was
changed to 'multi-scan' in accordance with the
/home/saulius/struct/COD-crude-data/automatic-downloads/DataCite-retrospective/ACS/depositions/lib/dictionaries/cif_core.dic
dictionary named 'cif_core.dic' version 2.4.2 last updated on
2011-04-26.

data item '_symmetry_cell_setting' value 'Monoclinic' was changed to
'monoclinic' in accordance with the
/home/saulius/struct/COD-crude-data/automatic-downloads/DataCite-retrospective/ACS/depositions/lib/dictionaries/cif_core.dic
dictionary named 'cif_core.dic' version 2.4.2 last updated on
2011-04-26.

Automatic conversion script
Id: cif_fix_values 6909 2019-04-08 15:41:33Z antanas 
;
_cod_original_sg_symbol_H-M 'I 2'
_cod_database_code 4130759
_shelx_shelxl_version_number 2014/7
_shelx_space_group_comment
;
The symmetry employed for this shelxl refinement is uniquely defined
by the following loop, which should always be used as a source of
symmetry information in preference to the above space-group names.
They are only intended as comments.
;
_shelx_estimated_absorpt_t_min 0.957
_shelx_estimated_absorpt_t_max 0.998

loop_
_space_group_symop_operation_xyz
'x, y, z'
'-x, y, -z'
'x+1/2, y+1/2, z+1/2'
'-x+1/2, y+1/2, -z+1/2'

loop_
_atom_site_label
_atom_site_type_symbol
_atom_site_fract_x
_atom_site_fract_y
_atom_site_fract_z
_atom_site_U_iso_or_equiv
_atom_site_adp_type
_atom_site_occupancy
_atom_site_site_symmetry_order
_atom_site_calc_flag
_atom_site_refinement_flags_posn
_atom_site_refinement_flags_adp
_atom_site_refinement_flags_occupancy
_atom_site_disorder_assembly
_atom_site_disorder_group
C1 C 0.7016(8) 0.758(2) 0.6165(8) 0.028(3) Uani 1 1 d . . . . .
S1 S 0.6872(2) 0.6025(6) 0.6824(2) 0.0347(9) Uani 1 1 d . . . . .
C2 C 0.6076(8) 0.777(2) 0.6738(8) 0.025(3) Uani 1 1 d . . . . .
C3 C 0.5956(8) 0.952(2) 0.6238(8) 0.031(3) Uani 1 1 d . . . . .
H1 H 0.5568 1.0676 0.6137 0.037 Uiso 1 1 calc R U . . .
C4 C 0.6489(8) 0.939(2) 0.5890(8) 0.027(3) Uani 1 1 d . . . . .
C5 C 0.6503(7) 1.085(2) 0.5295(7) 0.028(3) Uani 1 1 d . . . . .
C6 C 0.6010(8) 1.276(2) 0.5053(9) 0.035(3) Uani 1 1 d . . . . .
H2 H 0.5681 1.3121 0.5292 0.041 Uiso 1 1 calc R U . . .
C7 C 0.6000(8) 1.411(2) 0.4471(9) 0.038(3) Uani 1 1 d . . . . .
H3 H 0.5669 1.5408 0.4315 0.045 Uiso 1 1 calc R U . . .
C8 C 0.6472(10) 1.357(2) 0.4121(9) 0.048(5) Uani 1 1 d . . . . .
H4 H 0.6448 1.4471 0.3707 0.058 Uiso 1 1 calc R U . . .
C9 C 0.6977(9) 1.175(2) 0.4358(8) 0.040(4) Uani 1 1 d . . . . .
H5 H 0.7306 1.1435 0.4113 0.047 Uiso 1 1 calc R U . . .
C10 C 0.7017(8) 1.0324(19) 0.4960(8) 0.029(3) Uani 1 1 d . . . . .
C11 C 0.7550(8) 0.840(2) 0.5240(8) 0.027(3) Uani 1 1 d . . . . .
C12 C 0.8076(9) 0.779(2) 0.4915(9) 0.036(3) Uani 1 1 d . . . . .
H6 H 0.8086 0.8676 0.4511 0.043 Uiso 1 1 calc R U . . .
C13 C 0.8564(7) 0.596(3) 0.5183(8) 0.034(3) Uani 1 1 d . . . . .
H7 H 0.8906 0.5567 0.4958 0.041 Uiso 1 1 calc R U . . .
C14 C 0.8567(8) 0.465(2) 0.5779(8) 0.033(3) Uani 1 1 d . . . . .
H8 H 0.8913 0.3386 0.5957 0.039 Uiso 1 1 calc R U . . .
C15 C 0.8075(9) 0.517(2) 0.6119(9) 0.031(3) Uani 1 1 d . . . . .
H9 H 0.8082 0.4272 0.6527 0.037 Uiso 1 1 calc R U . . .
C16 C 0.7569(8) 0.703(2) 0.5849(9) 0.031(3) Uani 1 1 d . . . . .
C17 C 0.5614(8) 0.7201(19) 0.7147(8) 0.023(3) Uani 1 1 d . . . . .
C18 C 0.4933(8) 0.854(2) 0.7036(8) 0.030(3) Uani 1 1 d . . . . .
H10 H 0.4797 0.9824 0.6715 0.036 Uiso 1 1 calc R U . . .
C19 C 0.4469(8) 0.795(2) 0.7401(8) 0.027(3) Uani 1 1 d . . . . .
H11 H 0.4022 0.8875 0.7328 0.032 Uiso 1 1 calc R U . . .
C20 C 0.4632(6) 0.608(2) 0.7868(6) 0.024(2) Uani 1 1 d . . . . .
C21 C 0.5300(8) 0.478(2) 0.7975(8) 0.026(3) Uani 1 1 d . . . . .
H12 H 0.5439 0.3503 0.8301 0.032 Uiso 1 1 calc R U . . .
C22 C 0.5766(8) 0.5337(19) 0.7605(8) 0.028(3) Uani 1 1 d . . . . .
H13 H 0.6205 0.4392 0.7673 0.033 Uiso 1 1 calc R U . . .
C23 C 0.4102(7) 0.5531(17) 0.8262(7) 0.029(3) Uani 1 1 d D . . . .
C24 C 0.4620(16) 0.633(7) 0.9117(11) 0.039(9) Uani 0.43(3) 1 d D . P A 1
H14 H 0.4688 0.7940 0.9120 0.058 Uiso 0.43(3) 1 calc R U P A 1
H15 H 0.4341 0.5950 0.9424 0.058 Uiso 0.43(3) 1 calc R U P A 1
H16 H 0.5162 0.5622 0.9353 0.058 Uiso 0.43(3) 1 calc R U P A 1
C25 C 0.399(2) 0.304(2) 0.825(3) 0.029(8) Uani 0.43(3) 1 d D . P A 1
H17 H 0.3660 0.2543 0.7699 0.044 Uiso 0.43(3) 1 calc R U P A 1
H18 H 0.4532 0.2321 0.8482 0.044 Uiso 0.43(3) 1 calc R U P A 1
H19 H 0.3711 0.2649 0.8552 0.044 Uiso 0.43(3) 1 calc R U P A 1
C26 C 0.3278(12) 0.677(5) 0.784(2) 0.033(9) Uani 0.43(3) 1 d D . P A 1
H20 H 0.3382 0.8363 0.7864 0.050 Uiso 0.43(3) 1 calc R U P A 1
H21 H 0.2981 0.6301 0.7284 0.050 Uiso 0.43(3) 1 calc R U P A 1
H22 H 0.2946 0.6434 0.8098 0.050 Uiso 0.43(3) 1 calc R U P A 1
C27 C 0.3954(16) 0.736(3) 0.8726(14) 0.034(7) Uani 0.57(3) 1 d D . P A 2
H23 H 0.3610 0.6789 0.8946 0.051 Uiso 0.57(3) 1 calc R U P A 2
H24 H 0.4484 0.7855 0.9159 0.051 Uiso 0.57(3) 1 calc R U P A 2
H25 H 0.3675 0.8602 0.8373 0.051 Uiso 0.57(3) 1 calc R U P A 2
C28 C 0.441(2) 0.351(4) 0.883(2) 0.059(11) Uani 0.57(3) 1 d D . P A 2
H26 H 0.4514 0.2272 0.8565 0.089 Uiso 0.57(3) 1 calc R U P A 2
H27 H 0.4916 0.3906 0.9309 0.089 Uiso 0.57(3) 1 calc R U P A 2
H28 H 0.3984 0.3092 0.8973 0.089 Uiso 0.57(3) 1 calc R U P A 2
C29 C 0.3227(11) 0.476(5) 0.7630(16) 0.050(8) Uani 0.57(3) 1 d D . P A 2
H29 H 0.3278 0.3574 0.7309 0.075 Uiso 0.57(3) 1 calc R U P A 2
H30 H 0.2924 0.4206 0.7896 0.075 Uiso 0.57(3) 1 calc R U P A 2
H31 H 0.2928 0.6005 0.7288 0.075 Uiso 0.57(3) 1 calc R U P A 2

loop_
_atom_site_aniso_label
_atom_site_aniso_U_11
_atom_site_aniso_U_22
_atom_site_aniso_U_33
_atom_site_aniso_U_23
_atom_site_aniso_U_13
_atom_site_aniso_U_12
C1 0.016(6) 0.028(6) 0.032(7) 0.008(6) 0.006(6) 0.004(5)
S1 0.0214(15) 0.0372(17) 0.0378(19) 0.0062(18) 0.0081(14) 0.0022(16)
C2 0.013(6) 0.027(6) 0.022(6) -0.002(5) -0.001(5) 0.000(5)
C3 0.021(6) 0.039(7) 0.029(7) -0.001(6) 0.009(6) -0.017(5)
C4 0.012(6) 0.029(6) 0.028(7) -0.001(5) -0.001(5) -0.005(5)
C5 0.011(5) 0.035(7) 0.024(6) 0.002(6) -0.003(5) -0.006(6)
C6 0.015(6) 0.028(6) 0.044(8) 0.011(6) 0.001(6) 0.001(5)
C7 0.016(7) 0.038(8) 0.044(8) 0.010(7) 0.002(7) -0.007(6)
C8 0.039(9) 0.035(8) 0.036(8) 0.015(7) -0.009(7) -0.016(7)
C9 0.031(8) 0.047(9) 0.024(7) 0.006(6) 0.000(7) -0.008(6)
C10 0.017(6) 0.026(6) 0.035(7) 0.004(5) 0.005(6) -0.009(5)
C11 0.013(6) 0.033(7) 0.032(7) 0.004(5) 0.008(6) -0.004(5)
C12 0.033(8) 0.038(7) 0.040(8) 0.005(6) 0.020(7) -0.004(6)
C13 0.015(5) 0.041(7) 0.038(7) 0.007(7) 0.006(5) -0.004(7)
C14 0.017(7) 0.036(7) 0.036(8) -0.001(6) 0.005(6) 0.001(5)
C15 0.020(7) 0.033(7) 0.035(8) 0.004(6) 0.010(6) -0.004(5)
C16 0.014(6) 0.032(7) 0.042(8) 0.001(6) 0.008(6) -0.007(5)
C17 0.014(6) 0.022(6) 0.028(7) 0.002(5) 0.005(5) 0.001(5)
C18 0.024(7) 0.029(6) 0.024(7) 0.000(5) 0.002(6) 0.005(5)
C19 0.022(6) 0.024(6) 0.034(7) 0.001(5) 0.013(6) 0.005(5)
C20 0.013(5) 0.032(6) 0.022(6) 0.001(6) 0.004(5) 0.001(6)
C21 0.030(7) 0.025(6) 0.028(7) 0.009(5) 0.018(6) 0.005(5)
C22 0.025(7) 0.023(7) 0.034(7) 0.002(5) 0.013(6) 0.004(5)
C23 0.020(6) 0.041(8) 0.023(6) -0.004(6) 0.009(5) 0.000(5)
C24 0.028(17) 0.07(2) 0.032(17) -0.014(16) 0.024(15) -0.014(16)
C25 0.034(18) 0.013(15) 0.05(2) -0.006(14) 0.029(18) -0.001(12)
C26 0.010(14) 0.031(16) 0.06(2) -0.007(14) 0.014(16) -0.003(11)
C27 0.027(14) 0.046(15) 0.028(13) -0.011(11) 0.013(12) -0.012(11)
C28 0.08(3) 0.043(16) 0.10(3) 0.003(19) 0.08(3) 0.003(17)
C29 0.029(15) 0.056(19) 0.07(2) -0.004(15) 0.027(15) -0.010(12)

loop_
_atom_type_symbol
_atom_type_description
_atom_type_scat_dispersion_real
_atom_type_scat_dispersion_imag
_atom_type_scat_source
C C 0.0033 0.0016 'International Tables Vol C Tables 4.2.6.8 and 6.1.1.4'
H H 0.0000 0.0000 'International Tables Vol C Tables 4.2.6.8 and 6.1.1.4'
S S 0.1246 0.1234 'International Tables Vol C Tables 4.2.6.8 and 6.1.1.4'

loop_
_geom_angle_atom_site_label_1
_geom_angle_atom_site_label_2
_geom_angle_atom_site_label_3
_geom_angle
C4 C1 C16 121.7(12)
C4 C1 S1 112.8(10)
C16 C1 S1 125.3(10)
C1 S1 C2 91.2(6)
C3 C2 C17 128.4(12)
C3 C2 S1 112.2(10)
C17 C2 S1 119.3(9)
C2 C3 C4 111.4(13)
C2 C3 H1 124.3
C4 C3 H1 124.3
C1 C4 C3 112.3(12)
C1 C4 C5 120.3(12)
C3 C4 C5 127.4(13)
C6 C5 C10 120.3(12)
C6 C5 C4 120.4(12)
C10 C5 C4 119.3(12)
C7 C6 C5 120.8(14)
C7 C6 H2 119.6
C5 C6 H2 119.6
C8 C7 C6 119.4(14)
C8 C7 H3 120.3
C6 C7 H3 120.3
C9 C8 C7 121.3(14)
C9 C8 H4 119.3
C7 C8 H4 119.3
C8 C9 C10 121.3(15)
C8 C9 H5 119.3
C10 C9 H5 119.3
C5 C10 C9 116.9(12)
C5 C10 C11 119.7(11)
C9 C10 C11 123.4(12)
C16 C11 C12 117.2(12)
C16 C11 C10 121.2(12)
C12 C11 C10 121.6(12)
C13 C12 C11 120.4(12)
C13 C12 H6 119.8
C11 C12 H6 119.8
C12 C13 C14 120.9(13)
C12 C13 H7 119.6
C14 C13 H7 119.6
C15 C14 C13 121.1(13)
C15 C14 H8 119.4
C13 C14 H8 119.4
C14 C15 C16 118.8(13)
C14 C15 H9 120.6
C16 C15 H9 120.6
C15 C16 C11 121.6(12)
C15 C16 C1 120.6(12)
C11 C16 C1 117.8(12)
C22 C17 C18 117.1(11)
C22 C17 C2 123.4(11)
C18 C17 C2 119.4(11)
C19 C18 C17 119.7(12)
C19 C18 H10 120.1
C17 C18 H10 120.1
C20 C19 C18 122.7(11)
C20 C19 H11 118.6
C18 C19 H11 118.6
C19 C20 C21 117.3(10)
C19 C20 C23 120.4(11)
C21 C20 C23 122.3(12)
C22 C21 C20 120.5(12)
C22 C21 H12 119.7
C20 C21 H12 119.7
C17 C22 C21 122.6(12)
C17 C22 H13 118.7
C21 C22 H13 118.7
C25 C23 C24 110(2)
C25 C23 C26 113(2)
C24 C23 C26 111(2)
C25 C23 C20 108.6(14)
C27 C23 C20 117.9(13)
C24 C23 C20 104.1(13)
C26 C23 C20 109.7(15)
C27 C23 C28 105.3(18)
C20 C23 C28 114.6(13)
C27 C23 C29 105.3(16)
C20 C23 C29 110.4(13)
C28 C23 C29 102(2)
C23 C24 H14 109.5
C23 C24 H15 109.5
H14 C24 H15 109.5
C23 C24 H16 109.5
H14 C24 H16 109.5
H15 C24 H16 109.5
C23 C25 H17 109.5
C23 C25 H18 109.5
H17 C25 H18 109.5
C23 C25 H19 109.5
H17 C25 H19 109.5
H18 C25 H19 109.5
C23 C26 H20 109.5
C23 C26 H21 109.5
H20 C26 H21 109.5
C23 C26 H22 109.5
H20 C26 H22 109.5
H21 C26 H22 109.5
C23 C27 H23 109.5
C23 C27 H24 109.5
H23 C27 H24 109.5
C23 C27 H25 109.5
H23 C27 H25 109.5
H24 C27 H25 109.5
C23 C28 H26 109.5
C23 C28 H27 109.5
H26 C28 H27 109.5
C23 C28 H28 109.5
H26 C28 H28 109.5
H27 C28 H28 109.5
C23 C29 H29 109.5
C23 C29 H30 109.5
H29 C29 H30 109.5
C23 C29 H31 109.5
H29 C29 H31 109.5
H30 C29 H31 109.5

loop_
_geom_bond_atom_site_label_1
_geom_bond_atom_site_label_2
_geom_bond_distance
C1 C4 1.392(18)
C1 C16 1.456(18)
C1 S1 1.699(13)
S1 C2 1.754(13)
C2 C3 1.38(2)
C2 C17 1.454(18)
C3 C4 1.44(2)
C3 H1 0.9500
C4 C5 1.459(18)
C5 C6 1.405(19)
C5 C10 1.416(18)
C6 C7 1.38(2)
C6 H2 0.9500
C7 C8 1.38(2)
C7 H3 0.9500
C8 C9 1.37(2)
C8 H4 0.9500
C9 C10 1.417(18)
C9 H5 0.9500
C10 C11 1.453(18)
C11 C16 1.424(19)
C11 C12 1.433(19)
C12 C13 1.37(2)
C12 H6 0.9500
C13 C14 1.39(2)
C13 H7 0.9500
C14 C15 1.39(2)
C14 H8 0.9500
C15 C16 1.394(19)
C15 H9 0.9500
C17 C22 1.376(17)
C17 C18 1.424(17)
C18 C19 1.390(19)
C18 H10 0.9500
C19 C20 1.386(19)
C19 H11 0.9500
C20 C21 1.396(17)
C20 C23 1.536(15)
C21 C22 1.395(18)
C21 H12 0.9500
C22 H13 0.9500
C23 C25 1.520(13)
C23 C27 1.526(13)
C23 C24 1.532(14)
C23 C26 1.535(13)
C23 C28 1.552(14)
C23 C29 1.560(14)
C24 H14 0.9800
C24 H15 0.9800
C24 H16 0.9800
C25 H17 0.9800
C25 H18 0.9800
C25 H19 0.9800
C26 H20 0.9800
C26 H21 0.9800
C26 H22 0.9800
C27 H23 0.9800
C27 H24 0.9800
C27 H25 0.9800
C28 H26 0.9800
C28 H27 0.9800
C28 H28 0.9800
C29 H29 0.9800
C29 H30 0.9800
C29 H31 0.9800

loop_
_geom_torsion_atom_site_label_1
_geom_torsion_atom_site_label_2
_geom_torsion_atom_site_label_3
_geom_torsion_atom_site_label_4
_geom_torsion
C4 C1 S1 C2 0.8(11)
C16 C1 S1 C2 -173.7(12)
C1 S1 C2 C3 -2.1(11)
C1 S1 C2 C17 175.1(10)
C17 C2 C3 C4 -174.1(12)
S1 C2 C3 C4 2.8(15)
C16 C1 C4 C3 175.4(12)
S1 C1 C4 C3 0.7(15)
C16 C1 C4 C5 -2.7(19)
S1 C1 C4 C5 -177.4(9)
C2 C3 C4 C1 -2.3(16)
C2 C3 C4 C5 175.6(12)
C1 C4 C5 C6 -175.9(13)
C3 C4 C5 C6 6(2)
C1 C4 C5 C10 4.3(18)
C3 C4 C5 C10 -173.4(13)
C10 C5 C6 C7 1.9(19)
C4 C5 C6 C7 -177.9(12)
C5 C6 C7 C8 1(2)
C6 C7 C8 C9 -2(2)
C7 C8 C9 C10 2(2)
C6 C5 C10 C9 -2.6(18)
C4 C5 C10 C9 177.1(11)
C6 C5 C10 C11 177.4(12)
C4 C5 C10 C11 -2.9(17)
C8 C9 C10 C5 1(2)
C8 C9 C10 C11 -179.0(13)
C5 C10 C11 C16 -0.2(18)
C9 C10 C11 C16 179.8(13)
C5 C10 C11 C12 179.6(13)
C9 C10 C11 C12 0(2)
C16 C11 C12 C13 1(2)
C10 C11 C12 C13 -179.2(13)
C11 C12 C13 C14 -1(2)
C12 C13 C14 C15 0(2)
C13 C14 C15 C16 0(2)
C14 C15 C16 C11 0(2)
C14 C15 C16 C1 177.4(13)
C12 C11 C16 C15 -0.2(19)
C10 C11 C16 C15 179.7(13)
C12 C11 C16 C1 -178.0(13)
C10 C11 C16 C1 1.9(18)
C4 C1 C16 C15 -178.2(13)
S1 C1 C16 C15 -4.2(19)
C4 C1 C16 C11 -0.5(19)
S1 C1 C16 C11 173.6(10)
C3 C2 C17 C22 176.7(14)
S1 C2 C17 C22 0.0(17)
C3 C2 C17 C18 1(2)
S1 C2 C17 C18 -175.9(10)
C22 C17 C18 C19 1.4(19)
C2 C17 C18 C19 177.5(12)
C17 C18 C19 C20 -1(2)
C18 C19 C20 C21 0.9(19)
C18 C19 C20 C23 179.4(12)
C19 C20 C21 C22 -1.5(19)
C23 C20 C21 C22 180.0(11)
C18 C17 C22 C21 -2.1(19)
C2 C17 C22 C21 -178.0(13)
C20 C21 C22 C17 2(2)
C19 C20 C23 C25 143(2)
C21 C20 C23 C25 -39(2)
C19 C20 C23 C27 -49.7(18)
C21 C20 C23 C27 128.8(17)
C19 C20 C23 C24 -100(2)
C21 C20 C23 C24 79(2)
C19 C20 C23 C26 19(2)
C21 C20 C23 C26 -162.0(16)
C19 C20 C23 C28 -174(2)
C21 C20 C23 C28 4(2)
C19 C20 C23 C29 71.3(19)
C21 C20 C23 C29 -110.2(17)
